data_1536631
loop_
_publ_author_name
'Withers, R.L.'
'James, M.'
'Goossens, D.J.'

_publ_section_title
;
 Atomic ordering in the doped rare earth cobaltates Ln0.33 Sr0.67 Co O3-d
 (Ln = Y(3+), Ho(3+) and Dy(3+))
;
_journal_name_full 'Journal of Solid State Chemistry'
_journal_page_first 198
_journal_page_last 208
_journal_volume 174
_journal_year 2003
_chemical_formula_sum 'Co Dy0.33 O2.78 Sr0.67'
_chemical_name_systematic 'Dy0.33 Sr0.67 Co O2.78'
_space_group_IT_number 139
_symmetry_space_group_name_Hall '-I 4 2'
_symmetry_space_group_name_H-M 'I 4/m m m'
_cell_angle_alpha 90
_cell_angle_beta 90
_cell_angle_gamma 90
_cell_formula_units_Z 16
_cell_length_a 7.6129
_cell_length_b 7.6129
_cell_length_c 15.345
_cell_volume 889.339
_citation_journal_id_ASTM JSSCBI
_cod_data_source_file Withers_JSSCBI_2003_936.cif
_cod_data_source_block Co1Dy0.33O2.78Sr0.67
_cod_original_cell_volume 889.3386
_cod_original_formula_sum 'Co1 Dy0.33 O2.78 Sr0.67'
_cod_database_code 1536631

loop_
_symmetry_equiv_pos_as_xyz
x,y,z
-y,x,z
-x,-y,z
y,-x,z
x,-y,-z
y,x,-z
-x,y,-z
-y,-x,-z
-x,-y,-z
y,-x,-z
x,y,-z
-y,x,-z
-x,y,z
-y,-x,z
x,-y,z
y,x,z
x+1/2,y+1/2,z+1/2
-y+1/2,x+1/2,z+1/2
-x+1/2,-y+1/2,z+1/2
y+1/2,-x+1/2,z+1/2
x+1/2,-y+1/2,-z+1/2
y+1/2,x+1/2,-z+1/2
-x+1/2,y+1/2,-z+1/2
-y+1/2,-x+1/2,-z+1/2
-x+1/2,-y+1/2,-z+1/2
y+1/2,-x+1/2,-z+1/2
x+1/2,y+1/2,-z+1/2
-y+1/2,x+1/2,-z+1/2
-x+1/2,y+1/2,z+1/2
-y+1/2,-x+1/2,z+1/2
x+1/2,-y+1/2,z+1/2
y+1/2,x+1/2,z+1/2

loop_
_atom_site_label
_atom_site_type_symbol
_atom_site_fract_x
_atom_site_fract_y
_atom_site_fract_z
_atom_site_occupancy
_atom_site_U_iso_or_equiv
Dy2 Dy+3 0 0.5 0.1325 0.17 0.0
Sr2 Sr+2 0 0.5 0.1325 0.83 0.0
Dy1 Dy+3 0 0 0.1446 1 0.0
O1 O-2 0.2219 0.2219 0.122 1 0.0
Co1 Co+3 0.2486 0.2486 0 1 0.0
O2 O-2 0.2557 0 0 0.56 0.0
Co2 Co+3 0.25 0.25 0.25 1 0.0
O3 O-2 0.2284 0.5 0 1 0.0
Sr1 Sr+2 0 0 0.623 1 0.0
O4 O-2 0 0.2468 0.2528 1 0.0
